data_2005089
loop_
_publ_author_name
'Polamo, M.'
'Leskel\"a, M.'

_publ_section_title
;
 Phenylimidopentachloroniobate(V) Dianion with
 <i>N</i>-Allylphenylammonium Counterion
;
_journal_issue 7
_journal_name_full 'Acta Crystallographica Section C'
_journal_page_first 1631
_journal_page_last 1634
_journal_paper_doi 10.1107/S0108270196003319
_journal_volume 52
_journal_year 1996
_chemical_formula_iupac '(C9 H12 N1)2 [Nb1 Cl5 (C6 H5 N1)]'
_chemical_formula_structural 'C24 H29 Cl5 N3 Nb1'
_chemical_formula_sum 'C24 H29 Cl5 N3 Nb'
_chemical_formula_weight 629.66
_chemical_name_common
;
Di(N-propallyl-phenylammonium) phenylimidopentachloroniobate(V)
;
_chemical_name_systematic
;
Di(N-propallyl-phenylammonium) phenylimidopentachloroniobate(V)
;
_space_group_IT_number 2
_symmetry_cell_setting triclinic
_symmetry_space_group_name_Hall '-P 1'
_symmetry_space_group_name_H-M 'P -1'
_audit_creation_method SHELXL
_cell_angle_alpha 96.83(5)
_cell_angle_beta 100.85(5)
_cell_angle_gamma 101.16(4)
_cell_formula_units_Z 4
_cell_length_a 11.868(7)
_cell_length_b 12.200(10)
_cell_length_c 20.746(11)
_cell_measurement_reflns_used 25
_cell_measurement_temperature 193(2)
_cell_measurement_theta_max 25
_cell_measurement_theta_min 5
_cell_volume 2856(3)
_computing_cell_refinement 'MSC/AFC Diffractometer Control Software'
_computing_data_collection
;
MSC/AFC Diffractometer Control Software
(Molecular Structure Corporation, 1993a)
;
_computing_data_reduction 'TEXSAN (Molecular Strucutre Corporation, 1993b)'
_computing_molecular_graphics 'SHELXTL/PC (Sheldrick, 1990b)'
_computing_publication_material SHELXL93
_computing_structure_refinement 'SHELXL93 (Sheldrick, 1993)'
_computing_structure_solution 'SHELXS86 (Sheldrick, 1990a)'
_diffrn_ambient_temperature 193(2)
_diffrn_measurement_device 'Rigaku AFC7S'
_diffrn_measurement_method 2\q-\w
_diffrn_radiation_monochromator graphite
_diffrn_radiation_source 'fine-focus sealed tube'
_diffrn_radiation_type MoK\a
_diffrn_radiation_wavelength 0.71069
_diffrn_reflns_av_R_equivalents 0.0000
_diffrn_reflns_av_sigmaI/netI 0.0638
_diffrn_reflns_limit_h_max 13
_diffrn_reflns_limit_h_min -14
_diffrn_reflns_limit_k_max 14
_diffrn_reflns_limit_k_min 0
_diffrn_reflns_limit_l_max 24
_diffrn_reflns_limit_l_min -24
_diffrn_reflns_number 8824
_diffrn_reflns_theta_max 25
_diffrn_reflns_theta_min 2.69
_diffrn_standards_decay_% 0.8
_diffrn_standards_interval_count 200
_diffrn_standards_number 3
_exptl_absorpt_coefficient_mu 0.906
_exptl_absorpt_correction_T_max 0.80
_exptl_absorpt_correction_T_min 0.70
_exptl_absorpt_correction_type '\y scan (North, Phillips & Mathews, 1968)'
_exptl_crystal_colour purple
_exptl_crystal_density_diffrn 1.464
_exptl_crystal_density_meas ?
_exptl_crystal_description prismatic
_exptl_crystal_F_000 1280
_exptl_crystal_size_max 0.30
_exptl_crystal_size_mid 0.27
_exptl_crystal_size_min 0.25
_refine_diff_density_max 0.731
_refine_diff_density_min -0.861
_refine_ls_extinction_method none
_refine_ls_goodness_of_fit_all 1.042
_refine_ls_goodness_of_fit_obs 1.104
_refine_ls_hydrogen_treatment 'H atoms riding'
_refine_ls_matrix_type full
_refine_ls_number_parameters 623
_refine_ls_number_reflns 8824
_refine_ls_number_restraints 0
_refine_ls_restrained_S_all 1.042
_refine_ls_restrained_S_obs 1.104
_refine_ls_R_factor_all 0.0843
_refine_ls_R_factor_obs 0.065
_refine_ls_shift/esd_max -0.065
_refine_ls_shift/esd_mean 0.004
_refine_ls_structure_factor_coef Fsqd
_refine_ls_weighting_scheme
;
calc w = 1/[\s^2^(F~o~^2^) + (0.058P)^2^ + 5.4193P]
where P = (F~o~^2^ + 2F~c~^2^)/3
;
_refine_ls_wR_factor_all 0.150
_refine_ls_wR_factor_obs 0.1403
_reflns_number_observed 6988
_reflns_number_total 8824
_reflns_observed_criterion I>2\s(I)
_cod_data_source_file bk1221.cif
_cod_data_source_block nbal
_cod_depositor_comments
;
The following automatic conversions were performed:

'_chemical_melting_point' value 'not measured' was changed to '?' -
the value is undefined or not given.

Automatic conversion script
Id: cif_fix_values 1715 2011-07-08 13:25:40Z adriana 

The following automatic conversions were performed:

'_exptl_crystal_density_meas' value 'not measured' was changed to '?'
- the value is perceived as not measured.

Automatic conversion script
Id: cif_fix_values 3008 2015-01-20 13:52:24Z robertas 
;
_cod_original_cell_volume 2857(3)
_cod_original_formula_sum 'C24 H29 Cl5 N3 Nb1'
_cod_database_code 2005089

loop_
_symmetry_equiv_pos_as_xyz
'x, y, z'
'-x, -y, -z'

loop_
_atom_site_aniso_label
_atom_site_aniso_U_11
_atom_site_aniso_U_22
_atom_site_aniso_U_33
_atom_site_aniso_U_12
_atom_site_aniso_U_13
_atom_site_aniso_U_23
Nb1A 0.0401(3) 0.0325(3) 0.0514(4) 0.0156(2) 0.0090(3) 0.0031(2)
Nb1B 0.0665(4) 0.0462(4) 0.0470(4) 0.0063(3) 0.0059(3) 0.0080(3)
Cl1A 0.0547(10) 0.0392(9) 0.0608(11) 0.0208(7) 0.0076(8) 0.0112(8)
Cl2A 0.0562(10) 0.0451(9) 0.0688(11) 0.0212(8) 0.0295(9) 0.0081(8)
Cl3A 0.0541(9) 0.0347(8) 0.0560(10) 0.0185(7) 0.0121(8) 0.0070(7)
Cl4A 0.0633(11) 0.0504(10) 0.0536(10) 0.0220(8) 0.0192(8) 0.0021(8)
Cl5A 0.0391(8) 0.0380(8) 0.0499(9) 0.0130(6) 0.0097(7) 0.0062(7)
Cl1B 0.0850(15) 0.0506(11) 0.0791(14) 0.0191(10) -0.0007(11) 0.0000(10)
Cl2B 0.119(2) 0.0769(15) 0.0548(12) -0.0025(13) 0.0205(12) 0.0213(11)
Cl3B 0.0737(13) 0.0740(14) 0.0742(14) 0.0267(11) 0.0059(11) -0.0004(11)
Cl4B 0.0861(15) 0.0803(14) 0.0487(11) 0.0032(11) 0.0080(10) 0.0161(10)
Cl5B 0.0624(11) 0.0435(9) 0.0543(10) 0.0092(8) 0.0061(8) 0.0064(8)
N1A 0.047(3) 0.039(3) 0.059(4) 0.021(3) 0.005(3) 0.006(3)
N1B 0.070(4) 0.050(4) 0.048(3) 0.007(3) 0.011(3) 0.006(3)
N1C 0.058(4) 0.050(3) 0.058(4) 0.014(3) 0.003(3) 0.005(3)
N1D 0.062(4) 0.059(4) 0.063(4) 0.016(3) 0.027(3) 0.006(3)
N1E 0.049(3) 0.045(3) 0.054(3) 0.027(3) 0.022(3) 0.007(3)
N1F 0.049(3) 0.044(3) 0.050(3) 0.022(3) 0.009(3) 0.002(3)
C1A 0.053(4) 0.036(3) 0.057(4) 0.017(3) 0.002(3) 0.005(3)
C2A 0.063(5) 0.113(8) 0.061(6) -0.014(5) 0.007(4) 0.014(5)
C3A 0.095(8) 0.154(11) 0.060(6) -0.025(7) 0.002(5) 0.008(6)
C4A 0.058(5) 0.091(7) 0.087(7) -0.010(5) -0.004(5) -0.002(6)
C5A 0.051(4) 0.056(5) 0.091(6) 0.014(4) 0.019(4) 0.013(4)
C6A 0.052(4) 0.047(4) 0.062(5) 0.016(3) 0.018(4) 0.001(3)
C1B 0.069(5) 0.049(4) 0.064(5) 0.004(4) 0.018(4) 0.018(4)
C2B 0.095(8) 0.128(9) 0.101(8) 0.012(7) 0.060(7) 0.016(7)
C3B 0.094(10) 0.185(16) 0.168(14) 0.004(10) 0.085(10) 0.044(12)
C4B 0.065(7) 0.131(12) 0.186(16) -0.023(7) 0.009(9) 0.034(11)
C5B 0.083(7) 0.080(7) 0.113(9) -0.008(6) -0.007(7) -0.005(6)
C6B 0.071(5) 0.054(5) 0.067(5) 0.009(4) 0.004(4) 0.003(4)
C1C 0.058(4) 0.044(4) 0.055(4) 0.013(3) 0.003(3) 0.003(3)
C2C 0.056(4) 0.050(4) 0.066(5) 0.005(3) 0.001(4) 0.010(4)
C3C 0.075(6) 0.059(5) 0.072(6) 0.016(4) -0.002(4) 0.008(4)
C4C 0.084(6) 0.070(6) 0.063(6) 0.015(5) -0.010(5) -0.006(5)
C5C 0.124(8) 0.090(7) 0.049(5) 0.012(6) -0.009(5) 0.009(5)
C6C 0.107(7) 0.055(5) 0.060(5) 0.015(5) 0.002(5) 0.014(4)
C1D 0.068(5) 0.083(6) 0.053(5) 0.018(5) 0.022(4) 0.002(4)
C2D 0.090(7) 0.089(7) 0.101(7) 0.033(6) 0.047(6) 0.008(6)
C3D 0.145(12) 0.121(10) 0.131(11) 0.062(10) 0.061(10) 0.007(8)
C4D 0.132(12) 0.203(17) 0.087(9) 0.103(13) 0.057(9) 0.053(10)
C5D 0.065(7) 0.29(2) 0.068(7) 0.063(10) 0.005(6) -0.006(10)
C6D 0.063(6) 0.167(11) 0.064(6) 0.014(7) 0.012(5) -0.022(6)
C1E 0.048(4) 0.045(4) 0.044(4) 0.024(3) 0.016(3) 0.006(3)
C2E 0.055(4) 0.044(4) 0.084(5) 0.017(3) 0.034(4) 0.008(4)
C3E 0.069(5) 0.047(4) 0.124(8) 0.028(4) 0.042(5) 0.018(5)
C4E 0.055(5) 0.054(5) 0.097(6) 0.026(4) 0.022(4) 0.013(4)
C5E 0.040(4) 0.054(5) 0.105(7) 0.017(3) 0.021(4) 0.019(4)
C6E 0.052(4) 0.049(4) 0.083(6) 0.017(3) 0.027(4) 0.018(4)
C1F 0.055(4) 0.045(4) 0.045(4) 0.018(3) 0.009(3) 0.002(3)
C2F 0.056(5) 0.049(4) 0.098(6) 0.026(4) 0.005(4) -0.008(4)
C3F 0.055(5) 0.070(6) 0.121(8) 0.033(4) 0.009(5) -0.015(5)
C4F 0.048(4) 0.069(5) 0.094(6) 0.013(4) 0.015(4) 0.018(5)
C5F 0.064(5) 0.048(4) 0.089(6) 0.008(4) 0.003(4) 0.016(4)
C6F 0.053(4) 0.048(4) 0.073(5) 0.021(3) 0.008(4) 0.015(4)
C7C 0.051(12) 0.046(12) 0.075(12) 0.011(11) 0.003(10) 0.005(9)
C8C 0.083(19) 0.14(3) 0.10(2) -0.01(2) 0.032(19) -0.03(2)
C9C 0.12(2) 0.15(3) 0.11(3) -0.006(19) 0.09(3) 0.03(2)
C7G 0.081(16) 0.062(15) 0.114(19) -0.003(12) 0.050(13) -0.030(14)
C8G 0.054(12) 0.054(10) 0.076(12) 0.024(9) 0.013(9) 0.029(9)
C9G 0.077(15) 0.14(2) 0.078(18) -0.006(13) 0.062(17) -0.007(18)
C7D 0.063(5) 0.090(6) 0.078(6) 0.022(5) 0.020(4) 0.024(5)
C8D 0.092(7) 0.129(9) 0.108(8) 0.048(7) 0.036(6) 0.062(8)
C9D 0.115(10) 0.172(14) 0.148(12) -0.036(9) -0.012(9) 0.083(11)
C7E 0.049(4) 0.055(4) 0.056(4) 0.024(3) 0.015(3) -0.001(3)
C8E 0.064(5) 0.078(6) 0.064(5) 0.024(4) 0.018(4) 0.017(4)
C9E 0.125(9) 0.148(10) 0.075(7) 0.072(8) 0.048(6) 0.038(7)
C7F 0.062(4) 0.039(4) 0.058(4) 0.016(3) 0.016(4) 0.012(3)
C8F 0.066(5) 0.063(5) 0.058(5) 0.026(4) 0.022(4) 0.013(4)
C9F 0.098(7) 0.068(6) 0.073(6) 0.031(5) 0.019(5) 0.006(5)

loop_
_atom_site_label
_atom_site_occupancy
_atom_site_fract_x
_atom_site_fract_y
_atom_site_fract_z
_atom_site_U_iso_or_equiv
_atom_site_thermal_displace_type
_atom_site_calc_flag
_atom_site_refinement_flags
_atom_site_disorder_group
_atom_site_type_symbol
Nb1A 1 -0.27892(5) .30579(5) -0.45346(3) .0407(2) Uani d . . Nb
Nb1B 1 -0.18452(6) -0.30352(6) -01.08294(3) .0549(2) Uani d . . Nb
Cl1A 1 -0.25495(15) .13279(13) -0.41239(9) .0505(4) Uani d . . Cl
Cl2A 1 -0.20993(15) .24425(14) -0.55114(9) .0533(4) Uani d . . Cl
Cl3A 1 -0.34548(14) .45621(13) -0.51033(8) .0471(4) Uani d . . Cl
Cl4A 1 -0.3905(2) .35338(15) -0.37191(9) .0541(4) Uani d . . Cl
Cl5A 1 -0.48483(13) .17306(12) -0.52253(8) .0418(4) Uani d . . Cl
Cl1B 1 -.0481(2) -0.4334(2) -01.08540(11) .0744(6) Uani d . . Cl
Cl2B 1 -0.1834(2) -0.3313(2) -0.96749(11) .0857(7) Uani d . . Cl
Cl3B 1 -0.2849(2) -0.1510(2) -01.06521(11) .0750(6) Uani d . . Cl
Cl4B 1 -0.1436(2) -0.2490(2) -01.18372(10) .0742(6) Uani d . . Cl
Cl5B 1 .0079(2) -0.14905(14) -01.02175(9) .0547(4) Uani d . . Cl
N1A 1 -0.1436(5) .3872(4) -0.4066(3) .0481(13) Uani d . . N
N1B 1 -0.3143(5) -0.4037(5) -01.1193(3) .057(2) Uani d . . N
N1C 1 .1481(5) -0.3125(5) -0.9477(3) .0565(15) Uani d . . N
H1C1 1 .0806(5) -0.2924(5) -0.9675(3) .068 Uiso calc R 1 H
H1C2 1 .1278(5) -0.3862(5) -0.9408(3) .068 Uiso calc R 1 H
N1D 1 -0.1281(5) -.0430(5) -0.9081(3) .060(2) Uani d . . N
H1D1 1 -.0869(5) -.0048(5) -0.9351(3) .072 Uiso calc R . H
H1D2 1 -0.1644(5) -0.1139(5) -0.9315(3) .072 Uiso calc R . H
N1E 1 -0.3575(4) -.0400(4) -0.5647(3) .0456(13) Uani d . . N
H1E1 1 -0.3253(4) .0358(4) -0.5499(3) .055 Uiso calc R . H
H1E2 1 -0.3998(4) -.0664(4) -0.5347(3) .055 Uiso calc R . H
N1F 1 -0.3795(4) -0.3417(4) -01.3989(3) .0469(13) Uani d . . N
H1F1 1 -0.3769(4) -0.4076(4) -01.4247(3) .056 Uiso calc R . H
H1F2 1 -0.4260(4) -0.3046(4) -01.4251(3) .056 Uiso calc R . H
C1A 1 -.0382(6) .4443(5) -0.3645(4) .049(2) Uani d . . C
C2A 1 -.0261(8) .4543(8) -0.2971(4) .084(3) Uani d . . C
H2A 1 -.0903(8) .4235(8) -0.2786(4) .101 Uiso calc R . H
C3A 1 .0817(10) .5100(11) -0.2557(5) .113(4) Uani d . . C
H3A 1 .0904(10) .5191(11) -0.2088(5) .136 Uiso calc R . H
C4A 1 .1746(8) .5517(8) -0.2825(5) .087(3) Uani d . . C
H4A 1 .2486(8) .5871(8) -0.2541(5) .104 Uiso calc R . H
C5A 1 .1620(7) .5428(6) -0.3489(5) .065(2) Uani d . . C
H5A 1 .2268(7) .5736(6) -0.3669(5) .078 Uiso calc R . H
C6A 1 .0570(6) .4902(6) -0.3906(4) .053(2) Uani d . . C
H6A 1 .0490(6) .4849(6) -0.4374(4) .063 Uiso calc R . H
C1B 1 -0.4237(7) -0.4718(6) -01.1469(4) .061(2) Uani d . . C
C2B 1 -0.5150(10) -0.4734(10) -01.1143(6) .105(4) Uani d . . C
H2B 1 -0.5032(10) -0.4261(10) -01.0727(6) .126 Uiso calc R . H
C3B 1 -0.6243(12) -0.5441(14) -01.1423(8) .144(6) Uani d . . C
H3B 1 -0.6872(12) -0.5475(14) -01.1198(8) .173 Uiso calc R . H
C4B 1 -0.6393(11) -0.6096(12) -01.2037(9) .135(5) Uani d . . C
H4B 1 -0.7140(11) -0.6575(12) -01.2236(9) .162 Uiso calc R . H
C5B 1 -0.5520(10) -0.6072(9) -01.2357(6) .101(3) Uani d . . C
H5B 1 -0.5653(10) -0.6524(9) -01.2782(6) .122 Uiso calc R . H
C6B 1 -0.4439(7) -0.5404(6) -01.2081(4) .067(2) Uani d . . C
H6B 1 -0.3816(7) -0.5407(6) -01.2309(4) .080 Uiso calc R . H
C1C 1 .1988(6) -0.2380(6) -0.8825(4) .054(2) Uani d . . C
C2C 1 .2320(6) -0.1233(6) -0.8811(4) .060(2) Uani d . . C
H2C 1 .2262(6) -.0919(6) -0.9211(4) .072 Uiso calc R . H
C3C 1 .2737(7) -.0554(7) -0.8203(4) .071(2) Uani d . . C
H3C 1 .2941(7) .0244(7) -0.8180(4) .085 Uiso calc R . H
C4C 1 .2862(8) -0.1007(8) -0.7632(4) .077(2) Uani d . . C
H4C 1 .3152(8) -.0526(8) -0.7214(4) .093 Uiso calc R . H
C5C 1 .2574(9) -0.2139(9) -0.7660(4) .093(3) Uani d . . C
H5C 1 .2683(9) -0.2447(9) -0.7259(4) .112 Uiso calc R . H
C6C 1 .2122(8) -0.2862(7) -0.8260(4) .076(2) Uani d . . C
H6C 1 .1915(8) -0.3659(7) -0.8278(4) .091 Uiso calc R . H
C1D 1 -0.2215(7) .0180(8) -0.8945(4) .067(2) Uani d . . C
C2D 1 -0.1875(9) .1252(8) -0.8615(5) .089(3) Uani d . . C
H2D 1 -0.1068(9) .1607(8) -0.8450(5) .106 Uiso calc R . H
C3D 1 -0.2776(14) .1816(12) -0.8528(7) .125(4) Uani d . . C
H3D 1 -0.2581(14) .2578(12) -0.8307(7) .150 Uiso calc R . H
C4D 1 -0.3889(14) .1296(15) -0.8752(7) .125(5) Uani d . . C
H4D 1 -0.4477(14) .1701(15) -0.8687(7) .150 Uiso calc R . H
C5D 1 -0.4230(10) .0221(17) -0.9067(6) .141(6) Uani d . . C
H5D 1 -0.5039(10) -.0131(17) -0.9224(6) .169 Uiso calc R . H
C6D 1 -0.3355(8) -.0358(11) -0.9157(5) .103(4) Uani d . . C
H6D 1 -0.3559(8) -0.1127(11) -0.9366(5) .124 Uiso calc R . H
C1E 1 -0.2616(6) -0.1003(5) -0.5662(3) .0430(15) Uani d . . C
C2E 1 -0.2850(6) -0.2142(6) -0.5639(4) .058(2) Uani d . . C
H2E 1 -0.3608(6) -0.2538(6) -0.5613(4) .069 Uiso calc R . H
C3E 1 -0.1933(7) -0.2696(7) -0.5655(5) .075(2) Uani d . . C
H3E 1 -0.2071(7) -0.3488(7) -0.5649(5) .090 Uiso calc R . H
C4E 1 -.0842(7) -0.2120(6) -0.5678(4) .066(2) Uani d . . C
H4E 1 -.0220(7) -0.2507(6) -0.5675(4) .079 Uiso calc R . H
C5E 1 -.0641(6) -.0999(6) -0.5704(4) .064(2) Uani d . . C
H5E 1 .0116(6) -.0609(6) -0.5736(4) .077 Uiso calc R . H
C6E 1 -0.1529(6) -.0409(6) -0.5684(4) .058(2) Uani d . . C
H6E 1 -0.1383(6) .0384(6) -0.5686(4) .070 Uiso calc R . H
C1F 1 -0.2600(6) -0.2706(6) -01.3788(3) .048(2) Uani d . . C
C2F 1 -0.1671(7) -0.3222(6) -01.3710(4) .069(2) Uani d . . C
H2F 1 -0.1802(7) -0.4024(6) -01.3800(4) .083 Uiso calc R . H
C3F 1 -.0556(7) -0.2579(7) -01.3501(5) .084(3) Uani d . . C
H3F 1 .0091(7) -0.2937(7) -01.3447(5) .100 Uiso calc R . H
C4F 1 -.0357(7) -0.1427(7) -01.3367(4) .070(2) Uani d . . C
H4F 1 .0423(7) -.0984(7) -01.3227(4) .084 Uiso calc R . H
C5F 1 -0.1308(7) -.0911(7) -01.3438(4) .069(2) Uani d . . C
H5F 1 -0.1181(7) -.0111(7) -01.3339(4) .083 Uiso calc R . H
C6F 1 -0.2429(6) -0.1555(6) -01.3651(4) .057(2) Uani d . . C
H6F 1 -0.3082(6) -0.1205(6) -01.3703(4) .068 Uiso calc R . H
C7C .50(2) .238(2) -0.305(2) -0.9966(10) .059(6) Uani d P 1 C
H7C1 .50(2) .210(2) -0.380(2) -01.0255(10) .071 Uiso calc PR 1 H
H7C2 .50(2) .210(2) -0.251(2) -01.0247(10) .071 Uiso calc PR 1 H
C8C .50(2) .306(3) -0.292(3) -0.9967(17) .114(15) Uani d P 1 C
H8C .50(2) .316(3) -0.274(3) -01.0388(17) .137 Uiso calc PR 1 H
C9C .50(2) .439(3) -0.286(3) -0.9486(18) .122(12) Uani d P 1 C
H9C1 .50(2) .445(3) -0.302(3) -0.9046(18) .147 Uiso calc PR 1 H
H9C2 .50(2) .508(3) -0.266(3) -0.9656(18) .147 Uiso calc PR 1 H
C7G .50(2) .2334(19) -0.370(2) -0.9731(16) .088(9) Uani d P 2 C
H7G1 .50(2) .2117(19) -0.448(2) -0.9629(16) .106 Uiso calc PR 2 H
H7G2 .50(2) .2074(19) -0.378(2) -01.0220(16) .106 Uiso calc PR 2 H
C8G .50(2) .3423(16) -0.3522(14) -0.9643(10) .058(5) Uani d P 2 C
H8G .50(2) .3719(16) -0.3991(14) -0.9349(10) .070 Uiso calc PR 2 H
C9G .50(2) .434(3) -0.286(3) -0.9835(14) .099(10) Uani d P 2 C
H9G1 .50(2) .418(3) -0.234(3) -01.0131(14) .118 Uiso calc PR 2 H
H9G2 .50(2) .512(3) -0.292(3) -0.9673(14) .118 Uiso calc PR 2 H
C7D 1 -.0414(7) -.0565(8) -0.8482(4) .075(2) Uani d . . C
H7D1 1 .0144(7) -.0993(8) -0.8632(4) .089 Uiso calc R . H
H7D2 1 .0043(7) .0193(8) -0.8253(4) .089 Uiso calc R . H
C8D 1 -.0971(9) -0.1151(10) -0.8009(6) .101(3) Uani d . . C
H8D 1 -0.1684(9) -.0960(10) -0.7943(6) .121 Uiso calc R . H
C9D 1 -.0651(12) -0.1841(12) -0.7693(7) .155(6) Uani d . . C
H9D1 1 .0055(12) -0.2072(12) -0.7736(7) .186 Uiso calc R . H
H9D2 1 -0.1105(12) -0.2156(12) -0.7401(7) .186 Uiso calc R . H
C7E 1 -0.4404(6) -.0530(6) -0.6312(3) .052(2) Uani d . . C
H7E1 1 -0.4742(6) -0.1344(6) -0.6480(3) .063 Uiso calc R . H
H7E2 1 -0.5059(6) -.0158(6) -0.6257(3) .063 Uiso calc R . H
C8E 1 -0.3802(7) -.0029(8) -0.6797(4) .067(2) Uani d . . C
H8E 1 -0.3366(7) .0731(8) -0.6674(4) .080 Uiso calc R . H
C9E 1 -0.3824(10) -.0552(11) -0.7380(5) .105(4) Uani d . . C
H9E1 1 -0.4251(10) -0.1314(11) -0.7518(5) .126 Uiso calc R . H
H9E2 1 -0.3412(10) -.0175(11) -0.7670(5) .126 Uiso calc R . H
C7F 1 -0.4372(6) -0.3722(5) -01.3430(4) .052(2) Uani d . . C
H7F1 1 -0.4984(6) -0.4430(5) -01.3588(4) .062 Uiso calc R . H
H7F2 1 -0.3777(6) -0.3863(5) -01.3064(4) .062 Uiso calc R . H
C8F 1 -0.4912(7) -0.2818(6) -01.3177(4) .059(2) Uani d . . C
H8F 1 -0.5493(7) -0.2603(6) -01.3488(4) .071 Uiso calc R . H
C9F 1 -0.4678(8) -0.2299(7) -01.2586(4) .078(2) Uani d . . C
H9F1 1 -0.4103(8) -0.2483(7) -01.2257(4) .094 Uiso calc R . H
H9F2 1 -0.5077(8) -0.1725(7) -01.2471(4) .094 Uiso calc R . H

loop_
_atom_type_symbol
_atom_type_description
_atom_type_scat_dispersion_real
_atom_type_scat_dispersion_imag
_atom_type_scat_source
C C 0.0033 0.0016 'International Tables Vol C Tables 4.2.6.8 and 6.1.1.4'
H H 0.0000 0.0000 'International Tables Vol C Tables 4.2.6.8 and 6.1.1.4'
N N 0.0061 0.0033 'International Tables Vol C Tables 4.2.6.8 and 6.1.1.4'
Cl Cl 0.1484 0.1585 'International Tables Vol C Tables 4.2.6.8 and 6.1.1.4'
Nb Nb -2.0727 0.6215 'International Tables Vol C Tables 4.2.6.8 and 6.1.1.4'

loop_
_geom_angle_atom_site_label_1
_geom_angle_atom_site_label_2
_geom_angle_atom_site_label_3
_geom_angle
_geom_angle_publ_flag
N1A Nb1A Cl1A 95.1(2) yes
N1A Nb1A Cl2A 97.3(2) yes
Cl1A Nb1A Cl2A 89.89(6) yes
N1A Nb1A Cl4A 95.0(2) yes
Cl1A Nb1A Cl4A 92.41(6) yes
Cl2A Nb1A Cl4A 167.30(7) yes
N1A Nb1A Cl3A 97.7(2) yes
Cl1A Nb1A Cl3A 167.17(6) yes
Cl2A Nb1A Cl3A 88.29(6) yes
Cl4A Nb1A Cl3A 86.70(6) yes
N1A Nb1A Cl5A 177.4(2) yes
Cl1A Nb1A Cl5A 82.35(6) yes
Cl2A Nb1A Cl5A 83.02(6) yes
Cl4A Nb1A Cl5A 84.91(6) yes
Cl3A Nb1A Cl5A 84.83(6) yes
N1B Nb1B Cl4B 96.2(2) yes
N1B Nb1B Cl3B 93.9(2) yes
Cl4B Nb1B Cl3B 92.01(9) yes
N1B Nb1B Cl2B 96.7(2) yes
Cl4B Nb1B Cl2B 167.04(8) yes
Cl3B Nb1B Cl2B 88.33(9) yes
N1B Nb1B Cl1B 97.2(2) yes
Cl4B Nb1B Cl1B 89.68(9) yes
Cl3B Nb1B Cl1B 168.54(7) yes
Cl2B Nb1B Cl1B 87.51(9) yes
N1B Nb1B Cl5B 176.8(2) yes
Cl4B Nb1B Cl5B 86.48(7) yes
Cl3B Nb1B Cl5B 84.39(7) yes
Cl2B Nb1B Cl5B 80.66(7) yes
Cl1B Nb1B Cl5B 84.40(7) yes
C1A N1A Nb1A 174.0(5) yes
C1B N1B Nb1B 172.8(6) yes
C7G N1C C1C 113.3(11) no
C1C N1C C7C 112.4(9) no
C1C N1C H1C1 109.1(3) no
C7C N1C H1C1 109.1(7) no
C1C N1C H1C2 109.1(4) no
C7C N1C H1C2 109.1(9) no
H1C1 N1C H1C2 107.9 no
C1D N1D C7D 116.1(6) no
C1D N1D H1D1 108.2(4) no
C7D N1D H1D1 108.2(4) no
C1D N1D H1D2 108.2(4) no
C7D N1D H1D2 108.3(4) no
H1D1 N1D H1D2 107.4 no
C1E N1E C7E 113.9(5) no
C1E N1E H1E1 108.8(3) no
C7E N1E H1E1 108.8(3) no
C1E N1E H1E2 108.8(3) no
C7E N1E H1E2 108.8(3) no
H1E1 N1E H1E2 107.7 no
C1F N1F C7F 115.5(5) no
C1F N1F H1F1 108.4(3) no
C7F N1F H1F1 108.4(3) no
C1F N1F H1F2 108.4(3) no
C7F N1F H1F2 108.4(3) no
H1F1 N1F H1F2 107.5 no
C2A C1A N1A 120.3(7) no
C2A C1A C6A 119.4(7) no
N1A C1A C6A 120.3(7) no
C1A C2A C3A 119.3(8) no
C1A C2A H2A 120.3(5) no
C3A C2A H2A 120.3(6) no
C4A C3A C2A 120.2(9) no
C4A C3A H3A 119.9(6) no
C2A C3A H3A 119.9(6) no
C5A C4A C3A 120.3(8) no
C5A C4A H4A 119.8(5) no
C3A C4A H4A 119.8(6) no
C4A C5A C6A 120.7(8) no
C4A C5A H5A 119.6(5) no
C6A C5A H5A 119.6(5) no
C5A C6A C1A 120.0(7) no
C5A C6A H6A 120.0(5) no
C1A C6A H6A 120.0(4) no
N1B C1B C2B 120.9(8) no
N1B C1B C6B 120.3(7) no
C2B C1B C6B 118.8(8) no
C1B C2B C3B 120.1(11) no
C1B C2B H2B 120.0(6) no
C3B C2B H2B 120.0(7) no
C4B C3B C2B 118.4(11) no
C4B C3B H3B 120.8(8) no
C2B C3B H3B 120.8(8) no
C5B C4B C3B 121.8(11) no
C5B C4B H4B 119.1(8) no
C3B C4B H4B 119.1(8) no
C4B C5B C6B 120.4(11) no
C4B C5B H5B 119.8(8) no
C6B C5B H5B 119.8(7) no
C5B C6B C1B 120.5(9) no
C5B C6B H6B 119.7(7) no
C1B C6B H6B 119.7(5) no
C6C C1C C2C 122.3(7) no
C6C C1C N1C 118.9(6) no
C2C C1C N1C 118.8(7) no
C3C C2C C1C 117.9(7) no
C3C C2C H2C 121.0(5) no
C1C C2C H2C 121.0(5) no
C4C C3C C2C 121.0(8) no
C4C C3C H3C 119.5(5) no
C2C C3C H3C 119.5(5) no
C5C C4C C3C 119.9(8) no
C5C C4C H4C 120.1(5) no
C3C C4C H4C 120.1(5) no
C4C C5C C6C 121.5(9) no
C4C C5C H5C 119.2(5) no
C6C C5C H5C 119.2(5) no
C1C C6C C5C 117.2(8) no
C1C C6C H6C 121.4(5) no
C5C C6C H6C 121.4(5) no
C6D C1D C2D 122.7(9) no
C6D C1D N1D 119.1(8) no
C2D C1D N1D 118.3(8) no
C1D C2D C3D 116.6(11) no
C1D C2D H2D 121.7(6) no
C3D C2D H2D 121.7(8) no
C4D C3D C2D 120.4(13) no
C4D C3D H3D 119.8(9) no
C2D C3D H3D 119.8(8) no
C3D C4D C5D 123.1(13) no
C3D C4D H4D 118.5(9) no
C5D C4D H4D 118.5(8) no
C4D C5D C6D 117.6(12) no
C4D C5D H5D 121.2(8) no
C6D C5D H5D 121.2(9) no
C1D C6D C5D 119.5(12) no
C1D C6D H6D 120.2(6) no
C5D C6D H6D 120.2(9) no
C6E C1E C2E 122.6(6) no
C6E C1E N1E 119.1(6) no
C2E C1E N1E 118.3(6) no
C1E C2E C3E 117.4(7) no
C1E C2E H2E 121.3(4) no
C3E C2E H2E 121.3(5) no
C4E C3E C2E 121.0(7) no
C4E C3E H3E 119.5(4) no
C2E C3E H3E 119.5(5) no
C5E C4E C3E 120.2(7) no
C5E C4E H4E 119.9(4) no
C3E C4E H4E 119.9(4) no
C4E C5E C6E 120.8(7) no
C4E C5E H5E 119.6(4) no
C6E C5E H5E 119.6(4) no
C1E C6E C5E 118.0(7) no
C1E C6E H6E 121.0(4) no
C5E C6E H6E 121.0(4) no
C2F C1F C6F 121.0(7) no
C2F C1F N1F 118.5(6) no
C6F C1F N1F 120.4(6) no
C3F C2F C1F 119.5(7) no
C3F C2F H2F 120.3(4) no
C1F C2F H2F 120.3(5) no
C2F C3F C4F 120.8(7) no
C2F C3F H3F 119.6(4) no
C4F C3F H3F 119.6(5) no
C3F C4F C5F 119.2(7) no
C3F C4F H4F 120.4(5) no
C5F C4F H4F 120.4(5) no
C6F C5F C4F 120.1(7) no
C6F C5F H5F 120.0(4) no
C4F C5F H5F 120.0(5) no
C1F C6F C5F 119.4(7) no
C1F C6F H6F 120.3(4) no
C5F C6F H6F 120.3(4) no
C8C C7C N1C 142.(4) no
C8C C7C H7C1 102.(3) no
N1C C7C H7C1 101.5(9) no
C8C C7C H7C2 101.(4) no
N1C C7C H7C2 101.5(8) no
H7C1 C7C H7C2 104.6 no
C7C C8C C9C 142.(5) no
C7C C8C H8C 109.(4) no
C9C C8C H8C 108.8(16) no
C8C C9C H9C1 120.0(16) no
C8C C9C H9C2 120.0(16) no
H9C1 C9C H9C2 120.00(8) no
C8G C7G N1C 135.5(16) no
C8G C7G H7G1 103.4(18) no
N1C C7G H7G1 103.3(13) no
C8G C7G H7G2 103.2(17) no
N1C C7G H7G2 103.2(15) no
H7G1 C7G H7G2 105.20(5) no
C7G C8G C9G 140.(3) no
C7G C8G H8G 110.(2) no
C9G C8G H8G 110.(2) no
C8G C9G H9G1 120.(2) no
C8G C9G H9G2 120.(2) no
H9G1 C9G H9G2 120.00(8) no
C8D C7D N1D 113.3(7) no
C8D C7D H7D1 108.9(6) no
N1D C7D H7D1 108.9(4) no
C8D C7D H7D2 108.9(6) no
N1D C7D H7D2 108.9(4) no
H7D1 C7D H7D2 107.7 no
C9D C8D C7D 129.0(12) no
C9D C8D H8D 115.5(9) no
C7D C8D H8D 115.5(5) no
C8D C9D H9D1 120.0(9) no
C8D C9D H9D2 120.0(9) no
H9D1 C9D H9D2 120.0 no
C8E C7E N1E 111.4(6) no
C8E C7E H7E1 109.3(4) no
N1E C7E H7E1 109.3(3) no
C8E C7E H7E2 109.3(4) no
N1E C7E H7E2 109.3(3) no
H7E1 C7E H7E2 108.0 no
C9E C8E C7E 124.4(9) no
C9E C8E H8E 117.8(7) no
C7E C8E H8E 117.8(4) no
C8E C9E H9E1 120.0(7) no
C8E C9E H9E2 120.0(7) no
H9E1 C9E H9E2 120.0 no
C8F C7F N1F 111.7(5) no
C8F C7F H7F1 109.3(4) no
N1F C7F H7F1 109.3(3) no
C8F C7F H7F2 109.3(4) no
N1F C7F H7F2 109.3(3) no
H7F1 C7F H7F2 108.0 no
C9F C8F C7F 126.3(8) no
C9F C8F H8F 116.8(5) no
C7F C8F H8F 116.8(4) no
C8F C9F H9F1 120.0(5) no
C8F C9F H9F2 120.0(5) no
H9F1 C9F H9F2 120.0 no

loop_
_geom_bond_atom_site_label_1
_geom_bond_atom_site_label_2
_geom_bond_distance
_geom_bond_publ_flag
Nb1A N1A 1.754(5) yes
Nb1A Cl1A 2.415(2) yes
Nb1A Cl2A 2.417(2) yes
Nb1A Cl4A 2.421(2) yes
Nb1A Cl3A 2.472(2) yes
Nb1A Cl5A 2.692(2) yes
Nb1B N1B 1.746(6) yes
Nb1B Cl4B 2.374(2) yes
Nb1B Cl3B 2.423(2) yes
Nb1B Cl2B 2.456(2) yes
Nb1B Cl1B 2.478(2) yes
Nb1B Cl5B 2.655(2) yes
N1A C1A 1.384(8) yes
N1B C1B 1.376(9) yes
N1C C7G 1.48(2) no
N1C C1C 1.486(9) no
N1C C7C 1.60(2) no
N1C H1C1 0.92 no
N1C H1C2 0.92 no
N1D C1D 1.500(9) no
N1D C7D 1.504(10) no
N1D H1D1 0.92 no
N1D H1D2 0.92 no
N1E C1E 1.474(7) no
N1E C7E 1.506(8) no
N1E H1E1 0.92 no
N1E H1E2 0.92 no
N1F C1F 1.467(8) no
N1F C7F 1.502(8) no
N1F H1F1 0.92 no
N1F H1F2 0.92 no
C1A C2A 1.367(11) no
C1A C6A 1.393(9) no
C2A C3A 1.395(12) no
C2A H2A 0.95 no
C3A C4A 1.365(13) no
C3A H3A 0.95 no
C4A C5A 1.347(12) no
C4A H4A 0.95 no
C5A C6A 1.365(10) no
C5A H5A 0.95 no
C6A H6A 0.95 no
C1B C2B 1.378(11) no
C1B C6B 1.389(11) no
C2B C3B 1.39(2) no
C2B H2B 0.95 no
C3B C4B 1.38(2) no
C3B H3B 0.95 no
C4B C5B 1.33(2) no
C4B H4B 0.95 no
C5B C6B 1.359(11) no
C5B H5B 0.95 no
C6B H6B 0.95 no
C1C C6C 1.369(10) no
C1C C2C 1.374(9) no
C2C C3C 1.372(10) no
C2C H2C 0.95 no
C3C C4C 1.361(11) no
C3C H3C 0.95 no
C4C C5C 1.348(12) no
C4C H4C 0.95 no
C5C C6C 1.385(11) no
C5C H5C 0.95 no
C6C H6C 0.95 no
C1D C6D 1.348(11) no
C1D C2D 1.350(12) no
C2D C3D 1.406(14) no
C2D H2D 0.95 no
C3D C4D 1.32(2) no
C3D H3D 0.95 no
C4D C5D 1.34(2) no
C4D H4D 0.95 no
C5D C6D 1.39(2) no
C5D H5D 0.95 no
C6D H6D 0.95 no
C1E C6E 1.363(9) no
C1E C2E 1.372(9) no
C2E C3E 1.390(9) no
C2E H2E 0.95 no
C3E C4E 1.361(10) no
C3E H3E 0.95 no
C4E C5E 1.352(10) no
C4E H4E 0.95 no
C5E C6E 1.390(9) no
C5E H5E 0.95 no
C6E H6E 0.95 no
C1F C2F 1.365(9) no
C1F C6F 1.366(9) no
C2F C3F 1.362(10) no
C2F H2F 0.95 no
C3F C4F 1.365(11) no
C3F H3F 0.95 no
C4F C5F 1.388(10) no
C4F H4F 0.95 no
C5F C6F 1.368(10) no
C5F H5F 0.95 no
C6F H6F 0.95 no
C7C C8C 0.80(3) no
C7C H7C1 0.99 no
C7C H7C2 0.99 no
C8C C9C 1.68(6) no
C8C H8C 0.95 no
C9C H9C1 0.95 no
C9C H9C2 0.95 no
C7G C8G 1.24(2) no
C7G H7G1 0.99 no
C7G H7G2 0.99 no
C8G C9G 1.38(3) no
C8G H8G 0.95 no
C9G H9G1 0.95 no
C9G H9G2 0.95 no
C7D C8D 1.462(12) no
C7D H7D1 0.99 no
C7D H7D2 0.99 no
C8D C9D 1.202(14) no
C8D H8D 0.95 no
C9D H9D1 0.95 no
C9D H9D2 0.95 no
C7E C8E 1.464(10) no
C7E H7E1 0.99 no
C7E H7E2 0.99 no
C8E C9E 1.292(12) no
C8E H8E 0.95 no
C9E H9E1 0.95 no
C9E H9E2 0.95 no
C7F C8F 1.472(9) no
C7F H7F1 0.99 no
C7F H7F2 0.99 no
C8F C9F 1.266(10) no
C8F H8F 0.95 no
C9F H9F1 0.95 no
C9F H9F2 0.95 no
